data_4332376
loop_
_publ_author_name
'Porter, Robin M.'
'Danopoulos, Andreas A.'
'Reid, Gillian'

_publ_section_title
;
 Titanium(IV) and Zirconium(IV) Amido Complexes Derived from the Azaoxa
 Macrocycle 3,3-Dimethyl-1,5-diaza-8-oxacyclodecane
;
_journal_issue 16
_journal_name_full 'Inorganic Chemistry'
_journal_page_first 6516
_journal_page_last 6522
_journal_paper_doi 10.1021/ic060302n
_journal_volume 45
_journal_year 2006
_chemical_formula_moiety 'C17 H39 Cl N4 O Zr'
_chemical_formula_sum 'C17 H39 Cl N4 O Zr'
_chemical_formula_weight 442.19
_chemical_name_systematic
;
 ?
;
_space_group_IT_number 61
_symmetry_cell_setting orthorhombic
_symmetry_space_group_name_Hall '-P 2ac 2ab'
_symmetry_space_group_name_H-M 'P b c a'
_atom_sites_solution_hydrogens geom
_atom_sites_solution_primary direct
_atom_sites_solution_secondary difmap
_audit_creation_method SHELXL-97
_cell_angle_alpha 90.00
_cell_angle_beta 90.00
_cell_angle_gamma 90.00
_cell_formula_units_Z 8
_cell_length_a 13.485(5)
_cell_length_b 19.862(5)
_cell_length_c 16.344(5)
_cell_measurement_reflns_used 5404
_cell_measurement_temperature 120(2)
_cell_measurement_theta_max 27.48
_cell_measurement_theta_min 2.91
_cell_volume 4378(2)
_computing_cell_refinement 'DENZO (Otwinowski & Minor, 1997) & COLLECT (Hooft, R.W.W., 1998)'
_computing_data_collection 'COLLECT (Hooft, R.W.W., 1998)'
_computing_data_reduction 'DENZO (Otwinowski & Minor, 1997) & COLLECT (Hooft, R.W.W., 1998)'
_computing_molecular_graphics 'ORTEP-3 (Farrugia, 1997)'
_computing_publication_material
;
PLATON (Spek, 2003)
ENCIFER (Allen, 2004)
;
_computing_structure_refinement 'SHELXL-97 (Sheldrick, 1997)'
_computing_structure_solution ' DIRDIF99 (Beurskens, 1999)'
_diffrn_ambient_temperature 120(2)
_diffrn_detector_area_resol_mean 9.091
_diffrn_measured_fraction_theta_full 0.994
_diffrn_measured_fraction_theta_max 0.994
_diffrn_measurement_device_type 'Bruker-Nonius 95mm CCD camera on \k-goniostat'
_diffrn_measurement_method '\f & \w scans'
_diffrn_radiation_monochromator '10cm confocal mirrors'
_diffrn_radiation_source 'Bruker-Nonius FR591 rotating anode'
_diffrn_radiation_type MoK\a
_diffrn_radiation_wavelength 0.71073
_diffrn_reflns_av_R_equivalents 0.1322
_diffrn_reflns_av_sigmaI/netI 0.1190
_diffrn_reflns_limit_h_max 17
_diffrn_reflns_limit_h_min -17
_diffrn_reflns_limit_k_max 25
_diffrn_reflns_limit_k_min -23
_diffrn_reflns_limit_l_max 17
_diffrn_reflns_limit_l_min -21
_diffrn_reflns_number 22079
_diffrn_reflns_theta_full 27.61
_diffrn_reflns_theta_max 27.61
_diffrn_reflns_theta_min 3.02
_diffrn_standards_number 0
_exptl_absorpt_coefficient_mu 0.636
_exptl_absorpt_correction_T_max 0.9689
_exptl_absorpt_correction_T_min 0.4794
_exptl_absorpt_correction_type multi-scan
_exptl_absorpt_process_details 'SADABS V2.10 (Sheldrick, G.M., 2003)'
_exptl_crystal_colour colourless
_exptl_crystal_density_diffrn 1.342
_exptl_crystal_density_method 'not measured'
_exptl_crystal_description Block
_exptl_crystal_F_000 1872
_exptl_crystal_size_max 0.10
_exptl_crystal_size_mid 0.10
_exptl_crystal_size_min 0.05
_refine_diff_density_max 0.525
_refine_diff_density_min -0.482
_refine_diff_density_rms 0.116
_refine_ls_extinction_method none
_refine_ls_goodness_of_fit_ref 1.043
_refine_ls_hydrogen_treatment constr
_refine_ls_matrix_type full
_refine_ls_number_parameters 223
_refine_ls_number_reflns 5053
_refine_ls_number_restraints 0
_refine_ls_restrained_S_all 1.043
_refine_ls_R_factor_all 0.1215
_refine_ls_R_factor_gt 0.0660
_refine_ls_shift/su_max 0.001
_refine_ls_shift/su_mean 0.000
_refine_ls_structure_factor_coef Fsqd
_refine_ls_weighting_details 'calc w=1/[\s^2^(Fo^2^)+(0.0147P)^2^+5.5650P] where P=(Fo^2^+2Fc^2^)/3'
_refine_ls_weighting_scheme calc
_refine_ls_wR_factor_gt 0.1008
_refine_ls_wR_factor_ref 0.1150
_reflns_number_gt 3258
_reflns_number_total 5053
_reflns_threshold_expression >2sigma(I)
_cod_data_source_file ic060302nsup1.cif
_cod_data_source_block Zr[(O(HN)N](NEt2)2Cl
_cod_database_code 4332376

loop_
_symmetry_equiv_pos_as_xyz
'x, y, z'
'-x+1/2, -y, z+1/2'
'x+1/2, -y+1/2, -z'
'-x, y+1/2, -z+1/2'
'-x, -y, -z'
'x-1/2, y, -z-1/2'
'-x-1/2, y-1/2, z'
'x, -y-1/2, z-1/2'

loop_
_atom_site_label
_atom_site_type_symbol
_atom_site_fract_x
_atom_site_fract_y
_atom_site_fract_z
_atom_site_U_iso_or_equiv
_atom_site_adp_type
_atom_site_occupancy
_atom_site_symmetry_multiplicity
_atom_site_calc_flag
_atom_site_refinement_flags
Zr1 Zr 0.36795(3) 0.399642(19) 0.37014(2) 0.01644(12) Uani 1 1 d .
Cl1 Cl 0.53598(8) 0.45630(6) 0.39116(6) 0.0255(3) Uani 1 1 d .
O1 O 0.4432(2) 0.30331(14) 0.43637(17) 0.0238(7) Uani 1 1 d .
N1 N 0.2537(3) 0.33441(16) 0.3991(2) 0.0188(8) Uani 1 1 d .
N2 N 0.3642(3) 0.41241(16) 0.51762(19) 0.0182(8) Uani 1 1 d .
H2 H 0.3981 0.4525 0.5271 0.022 Uiso 1 1 d R
N3 N 0.4033(3) 0.35389(18) 0.2613(2) 0.0225(9) Uani 1 1 d .
N4 N 0.2804(3) 0.48218(17) 0.3491(2) 0.0193(8) Uani 1 1 d .
C1 C 0.3743(4) 0.2480(2) 0.4453(3) 0.0286(11) Uani 1 1 d .
H1A H 0.3576 0.2418 0.5038 0.034 Uiso 1 1 calc R
H1B H 0.4051 0.2059 0.4251 0.034 Uiso 1 1 calc R
C2 C 0.2805(4) 0.2630(2) 0.3967(3) 0.0258(11) Uani 1 1 d .
H2A H 0.2905 0.2491 0.3391 0.031 Uiso 1 1 calc R
H2B H 0.2251 0.2360 0.4192 0.031 Uiso 1 1 calc R
C3 C 0.1676(3) 0.3548(2) 0.4456(2) 0.0230(10) Uani 1 1 d .
H3A H 0.1186 0.3178 0.4426 0.028 Uiso 1 1 calc R
H3B H 0.1379 0.3941 0.4174 0.028 Uiso 1 1 calc R
C4 C 0.1801(3) 0.3735(2) 0.5361(3) 0.0231(10) Uani 1 1 d .
C5 C 0.2633(3) 0.4252(2) 0.5503(2) 0.0204(10) Uani 1 1 d .
H5A H 0.2405 0.4686 0.5274 0.025 Uiso 1 1 calc R
H5B H 0.2697 0.4315 0.6102 0.025 Uiso 1 1 calc R
C6 C 0.4200(3) 0.3617(2) 0.5652(3) 0.0240(10) Uani 1 1 d .
H6A H 0.3728 0.3301 0.5912 0.029 Uiso 1 1 calc R
H6B H 0.4577 0.3845 0.6092 0.029 Uiso 1 1 calc R
C7 C 0.4913(3) 0.3225(2) 0.5114(3) 0.0275(11) Uani 1 1 d .
H7A H 0.5500 0.3506 0.4990 0.033 Uiso 1 1 calc R
H7B H 0.5141 0.2817 0.5407 0.033 Uiso 1 1 calc R
C8 C 0.1880(4) 0.3104(2) 0.5893(3) 0.0297(12) Uani 1 1 d .
H8A H 0.1241 0.2868 0.5896 0.045 Uiso 1 1 calc R
H8B H 0.2055 0.3233 0.6454 0.045 Uiso 1 1 calc R
H8C H 0.2393 0.2806 0.5671 0.045 Uiso 1 1 calc R
C9 C 0.0856(4) 0.4105(2) 0.5629(3) 0.0334(12) Uani 1 1 d .
H9A H 0.0277 0.3819 0.5524 0.050 Uiso 1 1 calc R
H9B H 0.0792 0.4526 0.5319 0.050 Uiso 1 1 calc R
H9C H 0.0894 0.4207 0.6215 0.050 Uiso 1 1 calc R
C10 C 0.3318(4) 0.3421(2) 0.1964(3) 0.0355(13) Uani 1 1 d .
H10A H 0.2643 0.3459 0.2197 0.043 Uiso 1 1 calc R
H10B H 0.3400 0.2953 0.1765 0.043 Uiso 1 1 calc R
C11 C 0.3398(6) 0.3894(3) 0.1242(3) 0.067(2) Uani 1 1 d .
H11A H 0.4069 0.3870 0.1013 0.101 Uiso 1 1 calc R
H11B H 0.3261 0.4355 0.1421 0.101 Uiso 1 1 calc R
H11C H 0.2917 0.3762 0.0822 0.101 Uiso 1 1 calc R
C12 C 0.5033(4) 0.3309(2) 0.2409(3) 0.0359(13) Uani 1 1 d .
H12A H 0.5498 0.3488 0.2825 0.043 Uiso 1 1 calc R
H12B H 0.5222 0.3506 0.1875 0.043 Uiso 1 1 calc R
C13 C 0.5163(4) 0.2555(3) 0.2361(3) 0.0456(15) Uani 1 1 d .
H13A H 0.4747 0.2374 0.1921 0.068 Uiso 1 1 calc R
H13B H 0.4968 0.2351 0.2883 0.068 Uiso 1 1 calc R
H13C H 0.5860 0.2449 0.2249 0.068 Uiso 1 1 calc R
C14 C 0.3067(4) 0.5483(2) 0.3830(3) 0.0259(11) Uani 1 1 d .
H14A H 0.3602 0.5423 0.4238 0.031 Uiso 1 1 calc R
H14B H 0.2483 0.5670 0.4118 0.031 Uiso 1 1 calc R
C15 C 0.3406(4) 0.5983(2) 0.3189(3) 0.0336(12) Uani 1 1 d .
H15A H 0.2864 0.6068 0.2803 0.050 Uiso 1 1 calc R
H15B H 0.3977 0.5799 0.2894 0.050 Uiso 1 1 calc R
H15C H 0.3595 0.6405 0.3456 0.050 Uiso 1 1 calc R
C16 C 0.1975(3) 0.4836(2) 0.2916(3) 0.0257(11) Uani 1 1 d .
H16A H 0.1801 0.4367 0.2773 0.031 Uiso 1 1 calc R
H16B H 0.2200 0.5061 0.2408 0.031 Uiso 1 1 calc R
C17 C 0.1050(4) 0.5188(2) 0.3214(3) 0.0358(13) Uani 1 1 d .
H17A H 0.1170 0.5674 0.3241 0.054 Uiso 1 1 calc R
H17B H 0.0877 0.5020 0.3760 0.054 Uiso 1 1 calc R
H17C H 0.0502 0.5098 0.2835 0.054 Uiso 1 1 calc R

loop_
_atom_site_aniso_label
_atom_site_aniso_U_11
_atom_site_aniso_U_22
_atom_site_aniso_U_33
_atom_site_aniso_U_23
_atom_site_aniso_U_13
_atom_site_aniso_U_12
Zr1 0.0165(2) 0.0186(2) 0.0142(2) -0.00209(18) 0.00027(19) -0.00090(19)
Cl1 0.0209(6) 0.0313(6) 0.0242(6) -0.0068(5) 0.0029(5) -0.0055(5)
O1 0.0280(19) 0.0214(17) 0.0221(16) 0.0001(13) -0.0026(15) 0.0009(13)
N1 0.0192(19) 0.0187(19) 0.0185(19) -0.0022(14) 0.0036(16) -0.0023(16)
N2 0.0176(18) 0.0185(19) 0.0186(18) -0.0021(14) -0.0009(17) -0.0003(16)
N3 0.026(2) 0.025(2) 0.0169(19) -0.0040(16) 0.0055(17) -0.0008(16)
N4 0.021(2) 0.022(2) 0.0148(19) 0.0003(15) -0.0006(16) 0.0013(15)
C1 0.037(3) 0.018(2) 0.031(3) -0.0004(19) 0.001(3) -0.001(2)
C2 0.033(3) 0.022(2) 0.022(2) -0.001(2) 0.004(2) -0.009(2)
C3 0.021(2) 0.025(3) 0.023(2) 0.000(2) 0.000(2) -0.0042(19)
C4 0.017(2) 0.031(3) 0.022(2) 0.002(2) 0.000(2) -0.0043(19)
C5 0.023(2) 0.027(2) 0.012(2) -0.0003(18) 0.002(2) 0.0056(19)
C6 0.026(3) 0.025(3) 0.021(2) 0.000(2) -0.007(2) -0.003(2)
C7 0.025(3) 0.030(3) 0.027(3) 0.002(2) -0.005(2) 0.007(2)
C8 0.030(3) 0.038(3) 0.021(2) 0.002(2) 0.001(2) -0.009(2)
C9 0.028(3) 0.043(3) 0.029(3) -0.004(2) 0.010(2) -0.004(2)
C10 0.041(3) 0.041(3) 0.025(3) -0.012(2) -0.001(2) 0.006(2)
C11 0.111(6) 0.066(4) 0.025(3) 0.004(3) -0.001(4) 0.033(4)
C12 0.033(3) 0.043(3) 0.032(3) -0.016(2) 0.009(2) -0.005(2)
C13 0.042(4) 0.053(4) 0.042(3) -0.019(3) -0.005(3) 0.019(3)
C14 0.028(3) 0.026(2) 0.024(3) -0.001(2) -0.001(2) 0.001(2)
C15 0.038(3) 0.023(3) 0.039(3) 0.003(2) -0.001(2) 0.002(2)
C16 0.028(3) 0.032(3) 0.017(2) 0.001(2) 0.001(2) 0.006(2)
C17 0.028(3) 0.044(3) 0.036(3) -0.001(2) 0.001(2) 0.009(2)

loop_
_atom_type_symbol
_atom_type_description
_atom_type_scat_dispersion_real
_atom_type_scat_dispersion_imag
_atom_type_scat_source
C C 0.0033 0.0016 'International Tables Vol C Tables 4.2.6.8 and 6.1.1.4'
H H 0.0000 0.0000 'International Tables Vol C Tables 4.2.6.8 and 6.1.1.4'
Cl Cl 0.1484 0.1585 'International Tables Vol C Tables 4.2.6.8 and 6.1.1.4'
N N 0.0061 0.0033 'International Tables Vol C Tables 4.2.6.8 and 6.1.1.4'
O O 0.0106 0.0060 'International Tables Vol C Tables 4.2.6.8 and 6.1.1.4'
Zr Zr -2.9673 0.5597 'International Tables Vol C Tables 4.2.6.8 and 6.1.1.4'

loop_
_geom_angle_atom_site_label_1
_geom_angle_atom_site_label_2
_geom_angle_atom_site_label_3
_geom_angle
N4 Zr1 N3 110.04(14)
N4 Zr1 N1 96.34(14)
N3 Zr1 N1 95.38(14)
N4 Zr1 O1 161.55(12)
N3 Zr1 O1 86.57(12)
N1 Zr1 O1 73.43(12)
N4 Zr1 N2 94.07(12)
N3 Zr1 N2 155.83(13)
N1 Zr1 N2 79.78(12)
O1 Zr1 N2 69.32(10)
N4 Zr1 Cl1 100.43(11)
N3 Zr1 Cl1 96.07(11)
N1 Zr1 Cl1 155.03(10)
O1 Zr1 Cl1 85.19(8)
N2 Zr1 Cl1 80.70(9)
C7 O1 C1 113.9(3)
C7 O1 Zr1 111.1(2)
C1 O1 Zr1 112.1(3)
C3 N1 C2 118.9(3)
C3 N1 Zr1 122.9(3)
C2 N1 Zr1 114.6(3)
C6 N2 C5 113.2(3)
C6 N2 Zr1 116.2(2)
C5 N2 Zr1 113.3(2)
C6 N2 H2 104.2
C5 N2 H2 104.1
Zr1 N2 H2 104.2
C10 N3 C12 113.2(4)
C10 N3 Zr1 123.4(3)
C12 N3 Zr1 123.3(3)
C16 N4 C14 114.2(3)
C16 N4 Zr1 124.4(3)
C14 N4 Zr1 120.9(3)
O1 C1 C2 109.4(3)
O1 C1 H1A 109.8
C2 C1 H1A 109.8
O1 C1 H1B 109.8
C2 C1 H1B 109.8
H1A C1 H1B 108.2
N1 C2 C1 112.4(3)
N1 C2 H2A 109.1
C1 C2 H2A 109.1
N1 C2 H2B 109.1
C1 C2 H2B 109.1
H2A C2 H2B 107.9
N1 C3 C4 119.1(4)
N1 C3 H3A 107.5
C4 C3 H3A 107.5
N1 C3 H3B 107.5
C4 C3 H3B 107.5
H3A C3 H3B 107.0
C8 C4 C3 110.9(4)
C8 C4 C9 106.7(4)
C3 C4 C9 107.4(4)
C8 C4 C5 114.3(4)
C3 C4 C5 112.8(4)
C9 C4 C5 104.1(4)
N2 C5 C4 120.0(3)
N2 C5 H5A 107.3
C4 C5 H5A 107.3
N2 C5 H5B 107.3
C4 C5 H5B 107.3
H5A C5 H5B 106.9
N2 C6 C7 111.5(3)
N2 C6 H6A 109.3
C7 C6 H6A 109.3
N2 C6 H6B 109.3
C7 C6 H6B 109.3
H6A C6 H6B 108.0
O1 C7 C6 110.1(4)
O1 C7 H7A 109.6
C6 C7 H7A 109.6
O1 C7 H7B 109.6
C6 C7 H7B 109.6
H7A C7 H7B 108.1
C4 C8 H8A 109.5
C4 C8 H8B 109.5
H8A C8 H8B 109.5
C4 C8 H8C 109.5
H8A C8 H8C 109.5
H8B C8 H8C 109.5
C4 C9 H9A 109.5
C4 C9 H9B 109.5
H9A C9 H9B 109.5
C4 C9 H9C 109.5
H9A C9 H9C 109.5
H9B C9 H9C 109.5
N3 C10 C11 115.0(5)
N3 C10 H10A 108.5
C11 C10 H10A 108.5
N3 C10 H10B 108.5
C11 C10 H10B 108.5
H10A C10 H10B 107.5
C10 C11 H11A 109.5
C10 C11 H11B 109.5
H11A C11 H11B 109.5
C10 C11 H11C 109.5
H11A C11 H11C 109.5
H11B C11 H11C 109.5
N3 C12 C13 115.4(4)
N3 C12 H12A 108.4
C13 C12 H12A 108.4
N3 C12 H12B 108.4
C13 C12 H12B 108.4
H12A C12 H12B 107.5
C12 C13 H13A 109.5
C12 C13 H13B 109.5
H13A C13 H13B 109.5
C12 C13 H13C 109.5
H13A C13 H13C 109.5
H13B C13 H13C 109.5
N4 C14 C15 113.5(4)
N4 C14 H14A 108.9
C15 C14 H14A 108.9
N4 C14 H14B 108.9
C15 C14 H14B 108.9
H14A C14 H14B 107.7
C14 C15 H15A 109.5
C14 C15 H15B 109.5
H15A C15 H15B 109.5
C14 C15 H15C 109.5
H15A C15 H15C 109.5
H15B C15 H15C 109.5
N4 C16 C17 115.6(4)
N4 C16 H16A 108.4
C17 C16 H16A 108.4
N4 C16 H16B 108.4
C17 C16 H16B 108.4
H16A C16 H16B 107.4
C16 C17 H17A 109.5
C16 C17 H17B 109.5
H17A C17 H17B 109.5
C16 C17 H17C 109.5
H17A C17 H17C 109.5
H17B C17 H17C 109.5

loop_
_geom_bond_atom_site_label_1
_geom_bond_atom_site_label_2
_geom_bond_distance
Zr1 N4 2.049(3)
Zr1 N3 2.053(3)
Zr1 N1 2.068(3)
Zr1 O1 2.421(3)
Zr1 N2 2.424(3)
Zr1 Cl1 2.5532(14)
O1 C7 1.438(5)
O1 C1 1.446(5)
N1 C3 1.445(5)
N1 C2 1.465(5)
N2 C6 1.478(5)
N2 C5 1.484(5)
N2 H2 0.9299
N3 C10 1.452(6)
N3 C12 1.463(6)
N4 C16 1.462(5)
N4 C14 1.468(5)
C1 C2 1.523(6)
C1 H1A 0.9900
C1 H1B 0.9900
C2 H2A 0.9900
C2 H2B 0.9900
C3 C4 1.535(6)
C3 H3A 0.9900
C3 H3B 0.9900
C4 C8 1.529(6)
C4 C9 1.536(6)
C4 C5 1.538(6)
C5 H5A 0.9900
C5 H5B 0.9900
C6 C7 1.518(6)
C6 H6A 0.9900
C6 H6B 0.9900
C7 H7A 0.9900
C7 H7B 0.9900
C8 H8A 0.9800
C8 H8B 0.9800
C8 H8C 0.9800
C9 H9A 0.9800
C9 H9B 0.9800
C9 H9C 0.9800
C10 C11 1.513(7)
C10 H10A 0.9900
C10 H10B 0.9900
C11 H11A 0.9800
C11 H11B 0.9800
C11 H11C 0.9800
C12 C13 1.512(6)
C12 H12A 0.9900
C12 H12B 0.9900
C13 H13A 0.9800
C13 H13B 0.9800
C13 H13C 0.9800
C14 C15 1.514(6)
C14 H14A 0.9900
C14 H14B 0.9900
C15 H15A 0.9800
C15 H15B 0.9800
C15 H15C 0.9800
C16 C17 1.511(6)
C16 H16A 0.9900
C16 H16B 0.9900
C17 H17A 0.9800
C17 H17B 0.9800
C17 H17C 0.9800
